data_1515233
loop_
_publ_author_name
'Li, Yang'
'Zhang, Xi-Sha'
'Li, Hu'
'Wang, Wen-Hua'
'Chen, Kang'
'Li, Bi-Jie'
'Shi, Zhang-Jie'

_publ_section_title
;
 Mechanistic understanding of Rh-catalyzed N-sulfonylaldimine insertion
 into aryl C--H bonds
;
_journal_issue 5
_journal_name_full 'Chemical Science'
_journal_page_first 1634
_journal_paper_doi 10.1039/c2sc01081j
_journal_volume 3
_journal_year 2012
_chemical_formula_moiety 'C35 H36 N2 O2 Rh S, F6 Sb '
_chemical_formula_sum 'C35 H36 F6 N2 O2 Rh S Sb'
_chemical_formula_weight 887.38
_chemical_name_systematic
;
?
;
_space_group_IT_number 14
_symmetry_cell_setting monoclinic
_symmetry_space_group_name_Hall '-P 2ybc'
_symmetry_space_group_name_H-M 'P 1 21/c 1'
_atom_sites_solution_hydrogens geom
_atom_sites_solution_primary direct
_atom_sites_solution_secondary difmap
_audit_creation_method SHELXL-97
_cell_angle_alpha 90.00
_cell_angle_beta 103.416(8)
_cell_angle_gamma 90.00
_cell_formula_units_Z 4
_cell_length_a 18.507(7)
_cell_length_b 10.873(4)
_cell_length_c 17.673(7)
_cell_measurement_reflns_used 736
_cell_measurement_temperature 173(2)
_cell_measurement_theta_max 27.48
_cell_measurement_theta_min 2.17
_cell_volume 3459(2)
_computing_cell_refinement 'CrystalClear (Rigaku Inc., 2007)'
_computing_data_collection 'CrystalClear (Rigaku Inc., 2007)'
_computing_data_reduction 'CrystalClear (Rigaku Inc., 2007)'
_computing_molecular_graphics 'XP in Siemens SHELXTL (Sheldrick, 1994)'
_computing_publication_material 'SHELX97 (Sheldrick, 1997)'
_computing_structure_refinement 'SHELXL-97 (Sheldrick, 1997)'
_computing_structure_solution 'SHELXS-97 (Sheldrick, 1990)'
_diffrn_ambient_temperature 173(2)
_diffrn_measured_fraction_theta_full 0.992
_diffrn_measured_fraction_theta_max 0.992
_diffrn_measurement_device_type 'MM007-HF CCD(Saturn 724+)'
_diffrn_measurement_method '\w scans at fixed \c = 45\%'
_diffrn_radiation_monochromator Confocal
_diffrn_radiation_source 'rotating anode'
_diffrn_radiation_type MoK\a
_diffrn_radiation_wavelength 0.71073
_diffrn_reflns_av_R_equivalents 0.0814
_diffrn_reflns_av_sigmaI/netI 0.1121
_diffrn_reflns_limit_h_max 22
_diffrn_reflns_limit_h_min -21
_diffrn_reflns_limit_k_max 10
_diffrn_reflns_limit_k_min -13
_diffrn_reflns_limit_l_max 16
_diffrn_reflns_limit_l_min -21
_diffrn_reflns_number 14917
_diffrn_reflns_theta_full 25.28
_diffrn_reflns_theta_max 25.28
_diffrn_reflns_theta_min 2.19
_exptl_absorpt_coefficient_mu 1.385
_exptl_absorpt_correction_T_max 0.9596
_exptl_absorpt_correction_T_min 0.8088
_exptl_absorpt_correction_type multi-scan
_exptl_absorpt_process_details 'CrystalClear (Rigaku Inc., 2007)'
_exptl_crystal_colour yellow
_exptl_crystal_density_diffrn 1.704
_exptl_crystal_density_method 'not measured'
_exptl_crystal_description plate
_exptl_crystal_F_000 1768
_exptl_crystal_size_max 0.16
_exptl_crystal_size_mid 0.13
_exptl_crystal_size_min 0.03
_refine_diff_density_max 0.941
_refine_diff_density_min -0.833
_refine_diff_density_rms 0.154
_refine_ls_extinction_method none
_refine_ls_goodness_of_fit_ref 1.178
_refine_ls_hydrogen_treatment constr
_refine_ls_matrix_type full
_refine_ls_number_parameters 439
_refine_ls_number_reflns 6225
_refine_ls_number_restraints 0
_refine_ls_restrained_S_all 1.178
_refine_ls_R_factor_all 0.1336
_refine_ls_R_factor_gt 0.1045
_refine_ls_shift/su_max 0.001
_refine_ls_shift/su_mean 0.000
_refine_ls_structure_factor_coef Fsqd
_refine_ls_weighting_details 'calc w=1/[\s^2^(Fo^2^)+(0.0115P)^2^+40.4672P] where P=(Fo^2^+2Fc^2^)/3'
_refine_ls_weighting_scheme calc
_refine_ls_wR_factor_gt 0.1633
_refine_ls_wR_factor_ref 0.1770
_reflns_number_gt 4836
_reflns_number_total 6225
_reflns_threshold_expression >2sigma(I)
_cod_data_source_file c2sc01081j.txt
_cod_data_source_block 9
_cod_original_sg_symbol_H-M P2(1)/c
_cod_database_code 1515233

loop_
_symmetry_equiv_pos_as_xyz
'x, y, z'
'-x, y+1/2, -z+1/2'
'-x, -y, -z'
'x, -y-1/2, z-1/2'

loop_
_atom_site_label
_atom_site_type_symbol
_atom_site_fract_x
_atom_site_fract_y
_atom_site_fract_z
_atom_site_U_iso_or_equiv
_atom_site_adp_type
_atom_site_occupancy
_atom_site_symmetry_multiplicity
_atom_site_calc_flag
_atom_site_refinement_flags
Rh1 Rh 0.27252(5) 0.41731(8) 0.41754(5) 0.0329(2) Uani 1 1 d .
Sb1 Sb 0.35220(5) 0.66919(7) 0.14796(5) 0.0376(2) Uani 1 1 d .
S1 S 0.15998(18) 0.3433(3) 0.48772(19) 0.0428(8) Uani 1 1 d .
F1 F 0.4147(5) 0.8057(7) 0.1693(6) 0.085(3) Uani 1 1 d .
F2 F 0.3983(5) 0.6211(8) 0.0696(5) 0.080(3) Uani 1 1 d .
F3 F 0.3074(5) 0.7179(7) 0.2267(5) 0.081(3) Uani 1 1 d .
F4 F 0.2901(5) 0.5322(7) 0.1295(5) 0.075(3) Uani 1 1 d .
F5 F 0.4219(4) 0.5763(7) 0.2193(5) 0.070(2) Uani 1 1 d .
F6 F 0.2853(4) 0.7634(7) 0.0767(4) 0.066(2) Uani 1 1 d .
O1 O 0.1986(4) 0.4646(6) 0.4944(5) 0.041(2) Uani 1 1 d .
O2 O 0.1581(5) 0.2800(7) 0.5590(5) 0.053(2) Uani 1 1 d .
N1 N 0.3424(6) 0.3491(8) 0.5207(6) 0.041(2) Uani 1 1 d .
N2 N 0.1994(5) 0.2704(8) 0.4306(6) 0.038(2) Uani 1 1 d .
C1 C 0.3595(6) 0.4244(11) 0.5837(7) 0.036(3) Uani 1 1 d .
H1A H 0.3370 0.5034 0.5795 0.044 Uiso 1 1 calc R
C2 C 0.4065(7) 0.3940(11) 0.6520(7) 0.040(3) Uani 1 1 d .
H2B H 0.4179 0.4511 0.6938 0.048 Uiso 1 1 calc R
C3 C 0.4376(7) 0.2768(11) 0.6593(8) 0.050(4) Uani 1 1 d .
H3A H 0.4711 0.2524 0.7062 0.060 Uiso 1 1 calc R
C4 C 0.4190(7) 0.1975(11) 0.5979(8) 0.045(3) Uani 1 1 d .
H4A H 0.4379 0.1159 0.6033 0.054 Uiso 1 1 calc R
C5 C 0.3732(6) 0.2338(10) 0.5279(7) 0.034(3) Uani 1 1 d .
C6 C 0.3592(7) 0.1485(9) 0.4593(7) 0.041(3) Uani 1 1 d .
C7 C 0.4228(6) 0.1088(10) 0.4349(7) 0.040(3) Uani 1 1 d .
H7A H 0.4707 0.1371 0.4611 0.048 Uiso 1 1 calc R
C8 C 0.4156(7) 0.0303(12) 0.3741(8) 0.052(4) Uani 1 1 d .
H8A H 0.4584 0.0060 0.3568 0.062 Uiso 1 1 calc R
C9 C 0.3466(8) -0.0149(10) 0.3368(8) 0.049(3) Uani 1 1 d .
H9A H 0.3417 -0.0698 0.2941 0.059 Uiso 1 1 calc R
C10 C 0.2845(7) 0.0214(10) 0.3629(7) 0.040(3) Uani 1 1 d .
H10A H 0.2372 -0.0114 0.3389 0.048 Uiso 1 1 calc R
C11 C 0.2906(7) 0.1051(10) 0.4237(7) 0.037(3) Uani 1 1 d .
C12 C 0.2191(7) 0.1405(10) 0.4513(8) 0.044(3) Uani 1 1 d .
H12A H 0.2317 0.1354 0.5094 0.053 Uiso 1 1 calc R
C13 C 0.1540(7) 0.0532(10) 0.4219(7) 0.041(3) Uani 1 1 d .
C14 C 0.1402(8) -0.0426(11) 0.4686(8) 0.053(4) Uani 1 1 d .
H14A H 0.1705 -0.0547 0.5193 0.064 Uiso 1 1 calc R
C15 C 0.0812(8) -0.1198(13) 0.4392(9) 0.059(4) Uani 1 1 d .
H15A H 0.0712 -0.1855 0.4707 0.071 Uiso 1 1 calc R
C16 C 0.0364(8) -0.1051(13) 0.3663(10) 0.065(4) Uani 1 1 d .
H16A H -0.0031 -0.1609 0.3471 0.078 Uiso 1 1 calc R
C17 C 0.0496(9) -0.0097(15) 0.3221(10) 0.074(5) Uani 1 1 d .
H17A H 0.0185 0.0030 0.2719 0.088 Uiso 1 1 calc R
C18 C 0.1082(7) 0.0693(12) 0.3499(8) 0.052(4) Uani 1 1 d .
H18A H 0.1169 0.1360 0.3184 0.063 Uiso 1 1 calc R
C19 C 0.0660(8) 0.3731(11) 0.4404(8) 0.050(3) Uani 1 1 d .
C20 C 0.0151(8) 0.2785(12) 0.4275(9) 0.060(4) Uani 1 1 d .
H20A H 0.0306 0.1973 0.4435 0.072 Uiso 1 1 calc R
C21 C -0.0601(8) 0.3015(12) 0.3906(9) 0.063(4) Uani 1 1 d .
H21A H -0.0946 0.2355 0.3802 0.076 Uiso 1 1 calc R
C22 C -0.0834(8) 0.4208(13) 0.3697(8) 0.052(4) Uani 1 1 d .
C23 C -0.0314(7) 0.5179(12) 0.3831(7) 0.048(3) Uani 1 1 d .
H23A H -0.0465 0.5993 0.3675 0.058 Uiso 1 1 calc R
C24 C 0.0422(8) 0.4931(12) 0.4194(8) 0.057(4) Uani 1 1 d .
H24A H 0.0769 0.5588 0.4301 0.068 Uiso 1 1 calc R
C25 C -0.1631(7) 0.4453(14) 0.3332(8) 0.059(4) Uani 1 1 d .
H25A H -0.1936 0.4210 0.3692 0.089 Uiso 1 1 calc R
H25B H -0.1780 0.3977 0.2850 0.089 Uiso 1 1 calc R
H25C H -0.1700 0.5331 0.3215 0.089 Uiso 1 1 calc R
C26 C 0.2880(6) 0.4022(10) 0.3018(7) 0.039(3) Uani 1 1 d .
C27 C 0.2287(6) 0.4864(11) 0.3026(7) 0.039(3) Uani 1 1 d .
C28 C 0.2573(7) 0.5858(10) 0.3498(7) 0.040(3) Uani 1 1 d .
C29 C 0.3354(7) 0.5656(10) 0.3827(7) 0.038(3) Uani 1 1 d .
C30 C 0.3533(7) 0.4491(10) 0.3497(7) 0.038(3) Uani 1 1 d .
C31 C 0.2818(9) 0.2891(11) 0.2534(8) 0.060(4) Uani 1 1 d .
H31A H 0.2866 0.3107 0.2009 0.090 Uiso 1 1 calc R
H31B H 0.2334 0.2505 0.2503 0.090 Uiso 1 1 calc R
H31C H 0.3214 0.2315 0.2770 0.090 Uiso 1 1 calc R
C32 C 0.1520(7) 0.4714(13) 0.2549(8) 0.063(4) Uani 1 1 d .
H32A H 0.1483 0.5090 0.2037 0.095 Uiso 1 1 calc R
H32B H 0.1170 0.5116 0.2809 0.095 Uiso 1 1 calc R
H32C H 0.1401 0.3837 0.2484 0.095 Uiso 1 1 calc R
C33 C 0.2155(8) 0.6946(11) 0.3705(8) 0.060(4) Uani 1 1 d .
H33A H 0.2310 0.7693 0.3475 0.091 Uiso 1 1 calc R
H33B H 0.2261 0.7036 0.4272 0.091 Uiso 1 1 calc R
H33C H 0.1620 0.6819 0.3503 0.091 Uiso 1 1 calc R
C34 C 0.3897(8) 0.6484(13) 0.4337(8) 0.067(4) Uani 1 1 d .
H34A H 0.4183 0.6930 0.4023 0.100 Uiso 1 1 calc R
H34B H 0.4235 0.5994 0.4732 0.100 Uiso 1 1 calc R
H34C H 0.3630 0.7073 0.4592 0.100 Uiso 1 1 calc R
C35 C 0.4318(7) 0.3961(13) 0.3641(8) 0.065(4) Uani 1 1 d .
H35A H 0.4579 0.4324 0.3271 0.098 Uiso 1 1 calc R
H35B H 0.4290 0.3067 0.3569 0.098 Uiso 1 1 calc R
H35C H 0.4589 0.4151 0.4173 0.098 Uiso 1 1 calc R

loop_
_atom_site_aniso_label
_atom_site_aniso_U_11
_atom_site_aniso_U_22
_atom_site_aniso_U_33
_atom_site_aniso_U_23
_atom_site_aniso_U_13
_atom_site_aniso_U_12
Rh1 0.0353(5) 0.0303(5) 0.0332(6) 0.0026(4) 0.0082(4) 0.0004(4)
Sb1 0.0455(5) 0.0335(4) 0.0324(5) 0.0028(4) 0.0060(4) -0.0012(4)
S1 0.0425(19) 0.0416(17) 0.045(2) -0.0003(15) 0.0121(16) 0.0014(14)
F1 0.084(7) 0.052(5) 0.108(8) 0.013(5) 0.001(6) -0.029(5)
F2 0.104(7) 0.083(6) 0.071(6) 0.017(5) 0.055(6) 0.041(5)
F3 0.133(8) 0.064(5) 0.064(6) 0.011(4) 0.058(6) 0.024(5)
F4 0.086(7) 0.045(5) 0.083(7) 0.005(4) -0.003(5) -0.020(4)
F5 0.056(5) 0.079(6) 0.064(6) 0.030(5) -0.009(4) 0.000(4)
F6 0.072(6) 0.072(5) 0.053(5) 0.018(4) 0.009(4) 0.020(4)
O1 0.042(5) 0.033(4) 0.051(6) -0.001(4) 0.018(4) 0.003(4)
O2 0.070(7) 0.055(5) 0.045(6) 0.012(4) 0.035(5) -0.001(5)
N1 0.052(7) 0.032(5) 0.039(6) 0.007(5) 0.014(5) 0.001(5)
N2 0.041(6) 0.033(5) 0.045(7) 0.000(5) 0.019(5) -0.001(4)
C1 0.037(7) 0.040(7) 0.035(7) 0.001(6) 0.014(6) 0.000(5)
C2 0.044(7) 0.046(7) 0.025(7) 0.002(6) -0.004(6) -0.009(6)
C3 0.040(8) 0.046(8) 0.059(10) 0.014(7) 0.003(7) -0.019(6)
C4 0.037(7) 0.038(7) 0.057(9) 0.010(6) 0.006(7) -0.005(6)
C5 0.022(6) 0.044(7) 0.037(7) 0.015(6) 0.006(5) -0.001(5)
C6 0.055(8) 0.020(6) 0.049(8) 0.007(5) 0.015(7) -0.004(5)
C7 0.027(6) 0.045(7) 0.044(8) 0.003(6) 0.002(6) 0.008(5)
C8 0.045(8) 0.061(9) 0.051(9) -0.008(7) 0.013(7) 0.027(7)
C9 0.075(10) 0.031(7) 0.042(8) -0.005(6) 0.011(8) 0.003(7)
C10 0.031(7) 0.040(7) 0.045(8) 0.005(6) -0.001(6) -0.010(5)
C11 0.039(7) 0.031(6) 0.040(8) -0.004(5) 0.006(6) -0.001(5)
C12 0.053(8) 0.033(7) 0.048(8) 0.007(6) 0.015(7) -0.004(6)
C13 0.054(8) 0.032(6) 0.039(8) 0.010(6) 0.012(7) 0.003(6)
C14 0.058(9) 0.047(8) 0.053(9) 0.009(7) 0.010(7) 0.008(7)
C15 0.052(9) 0.063(9) 0.063(11) 0.012(8) 0.013(8) -0.019(7)
C16 0.035(8) 0.058(9) 0.095(13) -0.004(9) 0.000(8) -0.014(7)
C17 0.062(11) 0.082(12) 0.080(13) -0.015(10) 0.024(9) -0.030(9)
C18 0.051(9) 0.052(8) 0.053(9) 0.021(7) 0.012(7) 0.009(7)
C19 0.059(9) 0.042(7) 0.053(9) -0.013(6) 0.024(7) -0.007(6)
C20 0.059(10) 0.040(8) 0.086(12) 0.003(7) 0.023(9) 0.009(7)
C21 0.053(9) 0.043(8) 0.097(13) 0.008(8) 0.026(9) -0.001(7)
C22 0.049(8) 0.073(10) 0.041(8) -0.006(7) 0.024(7) -0.021(7)
C23 0.049(8) 0.050(8) 0.043(8) -0.001(6) 0.007(7) 0.013(7)
C24 0.063(10) 0.053(9) 0.059(10) 0.010(7) 0.024(8) -0.010(7)
C25 0.040(8) 0.086(11) 0.050(9) 0.003(8) 0.008(7) 0.001(7)
C26 0.036(7) 0.043(7) 0.047(8) 0.019(6) 0.027(6) 0.010(5)
C27 0.031(7) 0.042(7) 0.039(8) 0.006(6) -0.002(6) -0.004(5)
C28 0.051(8) 0.038(7) 0.037(7) 0.004(6) 0.019(6) 0.008(6)
C29 0.049(8) 0.031(6) 0.034(7) 0.002(5) 0.009(6) -0.013(5)
C30 0.049(8) 0.036(6) 0.029(7) 0.009(5) 0.008(6) 0.003(6)
C31 0.104(13) 0.043(8) 0.041(9) -0.014(6) 0.033(9) -0.009(8)
C32 0.049(9) 0.075(10) 0.060(10) 0.031(8) -0.001(8) -0.011(8)
C33 0.084(11) 0.040(8) 0.060(10) 0.018(7) 0.023(9) 0.025(7)
C34 0.087(12) 0.064(9) 0.050(9) -0.003(7) 0.015(9) -0.038(8)
C35 0.056(10) 0.077(10) 0.066(11) 0.030(8) 0.021(8) 0.013(8)

loop_
_atom_type_symbol
_atom_type_description
_atom_type_scat_dispersion_real
_atom_type_scat_dispersion_imag
_atom_type_scat_source
C C 0.0033 0.0016 'International Tables Vol C Tables 4.2.6.8 and 6.1.1.4'
H H 0.0000 0.0000 'International Tables Vol C Tables 4.2.6.8 and 6.1.1.4'
N N 0.0061 0.0033 'International Tables Vol C Tables 4.2.6.8 and 6.1.1.4'
O O 0.0106 0.0060 'International Tables Vol C Tables 4.2.6.8 and 6.1.1.4'
F F 0.0171 0.0103 'International Tables Vol C Tables 4.2.6.8 and 6.1.1.4'
S S 0.1246 0.1234 'International Tables Vol C Tables 4.2.6.8 and 6.1.1.4'
Rh Rh -1.1178 0.9187 'International Tables Vol C Tables 4.2.6.8 and 6.1.1.4'
Sb Sb -0.5866 1.5461 'International Tables Vol C Tables 4.2.6.8 and 6.1.1.4'

loop_
_geom_angle_atom_site_label_1
_geom_angle_atom_site_label_2
_geom_angle_atom_site_label_3
_geom_angle
N1 Rh1 C26 127.5(4)
N1 Rh1 N2 85.5(4)
C26 Rh1 N2 105.9(4)
N1 Rh1 C27 164.7(4)
C26 Rh1 C27 39.1(4)
N2 Rh1 C27 104.7(4)
N1 Rh1 C30 99.9(4)
C26 Rh1 C30 38.2(4)
N2 Rh1 C30 136.0(4)
C27 Rh1 C30 64.8(5)
N1 Rh1 C29 104.2(4)
C26 Rh1 C29 65.4(4)
N2 Rh1 C29 169.7(4)
C27 Rh1 C29 65.1(4)
C30 Rh1 C29 39.7(4)
N1 Rh1 C28 138.4(4)
C26 Rh1 C28 64.3(4)
N2 Rh1 C28 133.3(4)
C27 Rh1 C28 37.7(4)
C30 Rh1 C28 64.8(4)
C29 Rh1 C28 38.9(4)
N1 Rh1 O1 83.9(3)
C26 Rh1 O1 148.2(4)
N2 Rh1 O1 67.0(3)
C27 Rh1 O1 110.5(4)
C30 Rh1 O1 156.7(4)
C29 Rh1 O1 117.0(4)
C28 Rh1 O1 97.1(3)
N1 Rh1 S1 83.4(3)
C26 Rh1 S1 133.3(3)
N2 Rh1 S1 34.7(2)
C27 Rh1 S1 111.5(3)
C30 Rh1 S1 170.2(3)
C29 Rh1 S1 148.5(3)
C28 Rh1 S1 118.4(3)
O1 Rh1 S1 32.3(2)
F3 Sb1 F6 90.4(4)
F3 Sb1 F2 179.3(5)
F6 Sb1 F2 89.9(4)
F3 Sb1 F4 89.7(4)
F6 Sb1 F4 92.0(4)
F2 Sb1 F4 90.9(4)
F3 Sb1 F1 89.2(4)
F6 Sb1 F1 89.0(4)
F2 Sb1 F1 90.2(4)
F4 Sb1 F1 178.5(4)
F3 Sb1 F5 90.4(4)
F6 Sb1 F5 178.5(3)
F2 Sb1 F5 89.2(4)
F4 Sb1 F5 89.3(4)
F1 Sb1 F5 89.7(4)
O2 S1 O1 117.4(5)
O2 S1 N2 115.2(5)
O1 S1 N2 102.1(5)
O2 S1 C19 106.2(6)
O1 S1 C19 106.0(5)
N2 S1 C19 109.6(6)
O2 S1 Rh1 134.4(4)
O1 S1 Rh1 52.0(3)
N2 S1 Rh1 50.1(3)
C19 S1 Rh1 119.4(4)
S1 O1 Rh1 95.7(4)
C1 N1 C5 117.6(10)
C1 N1 Rh1 118.4(8)
C5 N1 Rh1 124.1(8)
C12 N2 S1 116.1(8)
C12 N2 Rh1 127.8(7)
S1 N2 Rh1 95.2(4)
C2 C1 N1 124.2(11)
C2 C1 H1A 117.9
N1 C1 H1A 117.9
C1 C2 C3 118.1(12)
C1 C2 H2B 120.9
C3 C2 H2B 120.9
C4 C3 C2 118.8(13)
C4 C3 H3A 120.6
C2 C3 H3A 120.6
C3 C4 C5 121.3(12)
C3 C4 H4A 119.4
C5 C4 H4A 119.4
N1 C5 C4 119.9(12)
N1 C5 C6 120.0(10)
C4 C5 C6 120.1(11)
C11 C6 C7 120.4(11)
C11 C6 C5 123.7(11)
C7 C6 C5 115.8(11)
C8 C7 C6 120.0(12)
C8 C7 H7A 120.0
C6 C7 H7A 120.0
C7 C8 C9 120.7(11)
C7 C8 H8A 119.6
C9 C8 H8A 119.6
C8 C9 C10 118.9(12)
C8 C9 H9A 120.5
C10 C9 H9A 120.5
C9 C10 C11 121.1(12)
C9 C10 H10A 119.5
C11 C10 H10A 119.5
C6 C11 C10 118.8(11)
C6 C11 C12 122.4(11)
C10 C11 C12 118.6(11)
N2 C12 C13 112.3(10)
N2 C12 C11 109.6(9)
C13 C12 C11 113.5(10)
N2 C12 H12A 107.0
C13 C12 H12A 107.0
C11 C12 H12A 107.0
C18 C13 C14 119.3(13)
C18 C13 C12 120.5(11)
C14 C13 C12 120.2(12)
C15 C14 C13 118.1(13)
C15 C14 H14A 120.9
C13 C14 H14A 120.9
C16 C15 C14 122.4(13)
C16 C15 H15A 118.8
C14 C15 H15A 118.8
C17 C16 C15 118.7(14)
C17 C16 H16A 120.6
C15 C16 H16A 120.6
C16 C17 C18 120.2(16)
C16 C17 H17A 119.9
C18 C17 H17A 119.9
C13 C18 C17 121.2(13)
C13 C18 H18A 119.4
C17 C18 H18A 119.4
C20 C19 C24 119.4(13)
C20 C19 S1 119.9(11)
C24 C19 S1 120.6(10)
C19 C20 C21 120.3(13)
C19 C20 H20A 119.8
C21 C20 H20A 119.8
C22 C21 C20 120.0(13)
C22 C21 H21A 120.0
C20 C21 H21A 120.0
C21 C22 C23 119.7(13)
C21 C22 C25 119.8(13)
C23 C22 C25 120.5(13)
C24 C23 C22 119.3(13)
C24 C23 H23A 120.3
C22 C23 H23A 120.3
C23 C24 C19 121.2(13)
C23 C24 H24A 119.4
C19 C24 H24A 119.4
C22 C25 H25A 109.5
C22 C25 H25B 109.5
H25A C25 H25B 109.5
C22 C25 H25C 109.5
H25A C25 H25C 109.5
H25B C25 H25C 109.5
C30 C26 C27 108.4(11)
C30 C26 C31 126.1(11)
C27 C26 C31 125.3(12)
C30 C26 Rh1 71.4(7)
C27 C26 Rh1 70.6(7)
C31 C26 Rh1 127.2(8)
C28 C27 C26 108.4(11)
C28 C27 C32 127.4(12)
C26 C27 C32 124.0(12)
C28 C27 Rh1 72.3(7)
C26 C27 Rh1 70.3(7)
C32 C27 Rh1 127.2(8)
C27 C28 C29 109.2(10)
C27 C28 C33 127.6(12)
C29 C28 C33 123.1(12)
C27 C28 Rh1 70.0(7)
C29 C28 Rh1 70.1(6)
C33 C28 Rh1 122.5(8)
C28 C29 C30 105.6(10)
C28 C29 C34 128.6(12)
C30 C29 C34 125.6(12)
C28 C29 Rh1 70.9(6)
C30 C29 Rh1 69.7(6)
C34 C29 Rh1 127.7(8)
C26 C30 C29 108.3(11)
C26 C30 C35 128.0(11)
C29 C30 C35 123.6(12)
C26 C30 Rh1 70.4(7)
C29 C30 Rh1 70.6(6)
C35 C30 Rh1 127.2(8)
C26 C31 H31A 109.5
C26 C31 H31B 109.5
H31A C31 H31B 109.5
C26 C31 H31C 109.5
H31A C31 H31C 109.5
H31B C31 H31C 109.5
C27 C32 H32A 109.5
C27 C32 H32B 109.5
H32A C32 H32B 109.5
C27 C32 H32C 109.5
H32A C32 H32C 109.5
H32B C32 H32C 109.5
C28 C33 H33A 109.5
C28 C33 H33B 109.5
H33A C33 H33B 109.5
C28 C33 H33C 109.5
H33A C33 H33C 109.5
H33B C33 H33C 109.5
C29 C34 H34A 109.5
C29 C34 H34B 109.5
H34A C34 H34B 109.5
C29 C34 H34C 109.5
H34A C34 H34C 109.5
H34B C34 H34C 109.5
C30 C35 H35A 109.5
C30 C35 H35B 109.5
H35A C35 H35B 109.5
C30 C35 H35C 109.5
H35A C35 H35C 109.5
H35B C35 H35C 109.5

loop_
_geom_bond_atom_site_label_1
_geom_bond_atom_site_label_2
_geom_bond_distance
Rh1 N1 2.110(10)
Rh1 C26 2.137(11)
Rh1 N2 2.140(9)
Rh1 C27 2.140(12)
Rh1 C30 2.149(11)
Rh1 C29 2.161(10)
Rh1 C28 2.171(11)
Rh1 O1 2.201(7)
Rh1 S1 2.779(3)
Sb1 F3 1.855(7)
Sb1 F6 1.856(7)
Sb1 F2 1.862(7)
Sb1 F4 1.863(7)
Sb1 F1 1.866(7)
Sb1 F5 1.875(7)
S1 O2 1.443(8)
S1 O1 1.492(8)
S1 N2 1.589(9)
S1 C19 1.776(14)
N1 C1 1.359(14)
N1 C5 1.371(14)
N2 C12 1.483(14)
C1 C2 1.356(15)
C1 H1A 0.9500
C2 C3 1.392(16)
C2 H2B 0.9500
C3 C4 1.366(17)
C3 H3A 0.9500
C4 C5 1.385(16)
C4 H4A 0.9500
C5 C6 1.499(16)
C6 C11 1.363(16)
C6 C7 1.414(15)
C7 C8 1.354(16)
C7 H7A 0.9500
C8 C9 1.386(17)
C8 H8A 0.9500
C9 C10 1.391(16)
C9 H9A 0.9500
C10 C11 1.392(15)
C10 H10A 0.9500
C11 C12 1.561(15)
C12 C13 1.527(16)
C12 H12A 1.0000
C13 C18 1.366(17)
C13 C14 1.389(16)
C14 C15 1.379(18)
C14 H14A 0.9500
C15 C16 1.370(19)
C15 H15A 0.9500
C16 C17 1.355(19)
C16 H16A 0.9500
C17 C18 1.382(18)
C17 H17A 0.9500
C18 H18A 0.9500
C19 C20 1.377(17)
C19 C24 1.400(17)
C20 C21 1.416(18)
C20 H20A 0.9500
C21 C22 1.390(18)
C21 H21A 0.9500
C22 C23 1.411(17)
C22 C25 1.489(17)
C23 C24 1.391(18)
C23 H23A 0.9500
C24 H24A 0.9500
C25 H25A 0.9800
C25 H25B 0.9800
C25 H25C 0.9800
C26 C30 1.401(17)
C26 C27 1.432(15)
C26 C31 1.487(16)
C27 C28 1.393(16)
C27 C32 1.482(16)
C28 C29 1.444(16)
C28 C33 1.505(15)
C29 C30 1.463(15)
C29 C34 1.487(16)
C30 C35 1.530(16)
C31 H31A 0.9800
C31 H31B 0.9800
C31 H31C 0.9800
C32 H32A 0.9800
C32 H32B 0.9800
C32 H32C 0.9800
C33 H33A 0.9800
C33 H33B 0.9800
C33 H33C 0.9800
C34 H34A 0.9800
C34 H34B 0.9800
C34 H34C 0.9800
C35 H35A 0.9800
C35 H35B 0.9800
C35 H35C 0.9800

loop_
_geom_torsion_atom_site_label_1
_geom_torsion_atom_site_label_2
_geom_torsion_atom_site_label_3
_geom_torsion_atom_site_label_4
_geom_torsion
N1 Rh1 S1 O2 -4.1(6)
C26 Rh1 S1 O2 133.1(7)
N2 Rh1 S1 O2 87.5(7)
C27 Rh1 S1 O2 172.3(6)
C30 Rh1 S1 O2 106(2)
C29 Rh1 S1 O2 -110.6(8)
C28 Rh1 S1 O2 -146.6(6)
O1 Rh1 S1 O2 -93.0(7)
N1 Rh1 S1 O1 89.0(5)
C26 Rh1 S1 O1 -133.9(6)
N2 Rh1 S1 O1 -179.5(7)
C27 Rh1 S1 O1 -94.7(5)
C30 Rh1 S1 O1 -160.5(19)
C29 Rh1 S1 O1 -17.6(8)
C28 Rh1 S1 O1 -53.6(6)
N1 Rh1 S1 N2 -91.5(5)
C26 Rh1 S1 N2 45.6(6)
C27 Rh1 S1 N2 84.9(6)
C30 Rh1 S1 N2 19(2)
C29 Rh1 S1 N2 161.9(8)
C28 Rh1 S1 N2 126.0(6)
O1 Rh1 S1 N2 179.5(7)
N1 Rh1 S1 C19 176.7(5)
C26 Rh1 S1 C19 -46.2(6)
N2 Rh1 S1 C19 -91.8(7)
C27 Rh1 S1 C19 -6.9(6)
C30 Rh1 S1 C19 -73(2)
C29 Rh1 S1 C19 70.1(8)
C28 Rh1 S1 C19 34.2(6)
O1 Rh1 S1 C19 87.8(6)
O2 S1 O1 Rh1 126.6(5)
N2 S1 O1 Rh1 -0.4(5)
C19 S1 O1 Rh1 -115.1(5)
N1 Rh1 O1 S1 -87.4(4)
C26 Rh1 O1 S1 83.4(8)
N2 Rh1 O1 S1 0.3(4)
C27 Rh1 O1 S1 98.1(5)
C30 Rh1 O1 S1 171.8(9)
C29 Rh1 O1 S1 169.8(5)
C28 Rh1 O1 S1 134.5(5)
C26 Rh1 N1 C1 133.9(8)
N2 Rh1 N1 C1 -119.5(8)
C27 Rh1 N1 C1 108.2(16)
C30 Rh1 N1 C1 104.6(8)
C29 Rh1 N1 C1 64.2(9)
C28 Rh1 N1 C1 41.6(11)
O1 Rh1 N1 C1 -52.2(8)
S1 Rh1 N1 C1 -84.7(8)
C26 Rh1 N1 C5 -44.7(10)
N2 Rh1 N1 C5 61.9(8)
C27 Rh1 N1 C5 -70.4(18)
C30 Rh1 N1 C5 -74.0(9)
C29 Rh1 N1 C5 -114.4(9)
C28 Rh1 N1 C5 -137.0(8)
O1 Rh1 N1 C5 129.2(9)
S1 Rh1 N1 C5 96.7(8)
O2 S1 N2 C12 8.9(11)
O1 S1 N2 C12 137.3(9)
C19 S1 N2 C12 -110.7(9)
Rh1 S1 N2 C12 136.9(10)
O2 S1 N2 Rh1 -128.0(5)
O1 S1 N2 Rh1 0.4(5)
C19 S1 N2 Rh1 112.4(5)
N1 Rh1 N2 C12 -44.1(10)
C26 Rh1 N2 C12 83.6(10)
C27 Rh1 N2 C12 124.2(10)
C30 Rh1 N2 C12 55.5(12)
C29 Rh1 N2 C12 116(2)
C28 Rh1 N2 C12 153.1(9)
O1 Rh1 N2 C12 -129.4(10)
S1 Rh1 N2 C12 -129.1(12)
N1 Rh1 N2 S1 85.0(5)
C26 Rh1 N2 S1 -147.3(5)
C27 Rh1 N2 S1 -106.7(5)
C30 Rh1 N2 S1 -175.4(5)
C29 Rh1 N2 S1 -115(2)
C28 Rh1 N2 S1 -77.8(7)
O1 Rh1 N2 S1 -0.3(4)
C5 N1 C1 C2 2.0(16)
Rh1 N1 C1 C2 -176.7(9)
N1 C1 C2 C3 -2.1(17)
C1 C2 C3 C4 -0.6(17)
C2 C3 C4 C5 3.3(17)
C1 N1 C5 C4 0.9(15)
Rh1 N1 C5 C4 179.4(8)
C1 N1 C5 C6 -177.3(10)
Rh1 N1 C5 C6 1.3(14)
C3 C4 C5 N1 -3.5(17)
C3 C4 C5 C6 174.7(10)
N1 C5 C6 C11 -63.0(15)
C4 C5 C6 C11 118.8(13)
N1 C5 C6 C7 120.2(11)
C4 C5 C6 C7 -58.0(14)
C11 C6 C7 C8 2.2(18)
C5 C6 C7 C8 179.1(11)
C6 C7 C8 C9 -2.1(19)
C7 C8 C9 C10 0(2)
C8 C9 C10 C11 2.2(19)
C7 C6 C11 C10 -0.2(17)
C5 C6 C11 C10 -176.8(10)
C7 C6 C11 C12 176.7(10)
C5 C6 C11 C12 0.0(18)
C9 C10 C11 C6 -2.1(18)
C9 C10 C11 C12 -179.0(11)
S1 N2 C12 C13 84.3(12)
Rh1 N2 C12 C13 -155.1(8)
S1 N2 C12 C11 -148.6(8)
Rh1 N2 C12 C11 -28.0(14)
C6 C11 C12 N2 71.9(15)
C10 C11 C12 N2 -111.3(12)
C6 C11 C12 C13 -161.7(11)
C10 C11 C12 C13 15.2(15)
N2 C12 C13 C18 40.4(16)
C11 C12 C13 C18 -84.6(14)
N2 C12 C13 C14 -138.9(11)
C11 C12 C13 C14 96.2(14)
C18 C13 C14 C15 1.4(19)
C12 C13 C14 C15 -179.4(12)
C13 C14 C15 C16 0(2)
C14 C15 C16 C17 -2(2)
C15 C16 C17 C18 1(2)
C14 C13 C18 C17 -1(2)
C12 C13 C18 C17 179.3(12)
C16 C17 C18 C13 0(2)
O2 S1 C19 C20 -52.6(12)
O1 S1 C19 C20 -178.2(11)
N2 S1 C19 C20 72.4(12)
Rh1 S1 C19 C20 126.8(10)
O2 S1 C19 C24 124.1(11)
O1 S1 C19 C24 -1.4(12)
N2 S1 C19 C24 -110.9(11)
Rh1 S1 C19 C24 -56.4(12)
C24 C19 C20 C21 3(2)
S1 C19 C20 C21 179.3(11)
C19 C20 C21 C22 -2(2)
C20 C21 C22 C23 2(2)
C20 C21 C22 C25 -178.0(13)
C21 C22 C23 C24 -2.0(19)
C25 C22 C23 C24 178.1(12)
C22 C23 C24 C19 2(2)
C20 C19 C24 C23 -2(2)
S1 C19 C24 C23 -179.2(10)
N1 Rh1 C26 C30 -51.3(8)
N2 Rh1 C26 C30 -147.9(6)
C27 Rh1 C26 C30 118.2(10)
C29 Rh1 C26 C30 38.1(7)
C28 Rh1 C26 C30 81.3(7)
O1 Rh1 C26 C30 140.2(7)
S1 Rh1 C26 C30 -172.9(5)
N1 Rh1 C26 C27 -169.5(6)
N2 Rh1 C26 C27 93.9(7)
C30 Rh1 C26 C27 -118.2(10)
C29 Rh1 C26 C27 -80.1(7)
C28 Rh1 C26 C27 -36.9(7)
O1 Rh1 C26 C27 22.1(11)
S1 Rh1 C26 C27 68.9(8)
N1 Rh1 C26 C31 70.4(13)
N2 Rh1 C26 C31 -26.2(12)
C27 Rh1 C26 C31 -120.1(14)
C30 Rh1 C26 C31 121.7(14)
C29 Rh1 C26 C31 159.8(13)
C28 Rh1 C26 C31 -157.0(13)
O1 Rh1 C26 C31 -98.0(12)
S1 Rh1 C26 C31 -51.2(13)
C30 C26 C27 C28 1.0(13)
C31 C26 C27 C28 -174.9(10)
Rh1 C26 C27 C28 62.7(8)
C30 C26 C27 C32 176.1(11)
C31 C26 C27 C32 0.2(18)
Rh1 C26 C27 C32 -122.2(12)
C30 C26 C27 Rh1 -61.7(8)
C31 C26 C27 Rh1 122.4(11)
N1 Rh1 C27 C28 -84.7(17)
C26 Rh1 C27 C28 -117.8(10)
N2 Rh1 C27 C28 144.9(7)
C30 Rh1 C27 C28 -80.8(7)
C29 Rh1 C27 C28 -36.8(7)
O1 Rh1 C27 C28 74.4(7)
S1 Rh1 C27 C28 109.1(6)
N1 Rh1 C27 C26 33.1(19)
N2 Rh1 C27 C26 -97.2(7)
C30 Rh1 C27 C26 37.0(7)
C29 Rh1 C27 C26 81.0(7)
C28 Rh1 C27 C26 117.8(10)
O1 Rh1 C27 C26 -167.8(6)
S1 Rh1 C27 C26 -133.1(6)
N1 Rh1 C27 C32 151.4(14)
C26 Rh1 C27 C32 118.3(14)
N2 Rh1 C27 C32 21.0(12)
C30 Rh1 C27 C32 155.3(13)
C29 Rh1 C27 C32 -160.7(13)
C28 Rh1 C27 C32 -123.9(15)
O1 Rh1 C27 C32 -49.5(12)
S1 Rh1 C27 C32 -14.9(12)
C26 C27 C28 C29 -2.1(13)
C32 C27 C28 C29 -177.0(12)
Rh1 C27 C28 C29 59.3(8)
C26 C27 C28 C33 -177.6(11)
C32 C27 C28 C33 7(2)
Rh1 C27 C28 C33 -116.2(12)
C26 C27 C28 Rh1 -61.4(8)
C32 C27 C28 Rh1 123.7(13)
N1 Rh1 C28 C27 156.6(7)
C26 Rh1 C28 C27 38.3(7)
N2 Rh1 C28 C27 -49.7(9)
C30 Rh1 C28 C27 80.7(7)
C29 Rh1 C28 C27 120.3(10)
O1 Rh1 C28 C27 -114.6(7)
S1 Rh1 C28 C27 -89.0(7)
N1 Rh1 C28 C29 36.3(9)
C26 Rh1 C28 C29 -82.0(7)
N2 Rh1 C28 C29 -170.0(6)
C27 Rh1 C28 C29 -120.3(10)
C30 Rh1 C28 C29 -39.6(7)
O1 Rh1 C28 C29 125.1(7)
S1 Rh1 C28 C29 150.8(6)
N1 Rh1 C28 C33 -80.9(13)
C26 Rh1 C28 C33 160.8(13)
N2 Rh1 C28 C33 72.8(13)
C27 Rh1 C28 C33 122.5(14)
C30 Rh1 C28 C33 -156.8(13)
C29 Rh1 C28 C33 -117.2(14)
O1 Rh1 C28 C33 7.9(12)
S1 Rh1 C28 C33 33.5(12)
C27 C28 C29 C30 2.3(13)
C33 C28 C29 C30 178.1(10)
Rh1 C28 C29 C30 61.5(7)
C27 C28 C29 C34 177.3(11)
C33 C28 C29 C34 -6.9(19)
Rh1 C28 C29 C34 -123.5(12)
C27 C28 C29 Rh1 -59.2(8)
C33 C28 C29 Rh1 116.6(11)
N1 Rh1 C29 C28 -156.1(6)
C26 Rh1 C29 C28 78.9(7)
N2 Rh1 C29 C28 45(2)
C27 Rh1 C29 C28 35.6(7)
C30 Rh1 C29 C28 115.5(10)
O1 Rh1 C29 C28 -65.7(7)
S1 Rh1 C29 C28 -55.2(10)
N1 Rh1 C29 C30 88.4(7)
C26 Rh1 C29 C30 -36.6(7)
N2 Rh1 C29 C30 -71(2)
C27 Rh1 C29 C30 -79.9(7)
C28 Rh1 C29 C30 -115.5(10)
O1 Rh1 C29 C30 178.8(6)
S1 Rh1 C29 C30 -170.8(6)
N1 Rh1 C29 C34 -31.5(12)
C26 Rh1 C29 C34 -156.6(13)
N2 Rh1 C29 C34 169.5(18)
C27 Rh1 C29 C34 160.2(13)
C30 Rh1 C29 C34 -119.9(15)
C28 Rh1 C29 C34 124.6(15)
O1 Rh1 C29 C34 58.8(13)
S1 Rh1 C29 C34 69.3(14)
C27 C26 C30 C29 0.4(13)
C31 C26 C30 C29 176.3(10)
Rh1 C26 C30 C29 -60.7(8)
C27 C26 C30 C35 -176.4(11)
C31 C26 C30 C35 -0.6(19)
Rh1 C26 C30 C35 122.4(12)
C27 C26 C30 Rh1 61.2(8)
C31 C26 C30 Rh1 -123.0(11)
C28 C29 C30 C26 -1.6(12)
C34 C29 C30 C26 -176.9(11)
Rh1 C29 C30 C26 60.6(8)
C28 C29 C30 C35 175.4(10)
C34 C29 C30 C35 0.2(18)
Rh1 C29 C30 C35 -122.3(11)
C28 C29 C30 Rh1 -62.3(7)
C34 C29 C30 Rh1 122.5(12)
N1 Rh1 C30 C26 141.0(7)
N2 Rh1 C30 C26 47.3(9)
C27 Rh1 C30 C26 -37.9(7)
C29 Rh1 C30 C26 -118.6(10)
C28 Rh1 C30 C26 -79.8(7)
O1 Rh1 C30 C26 -121.4(10)
S1 Rh1 C30 C26 32(2)
N1 Rh1 C30 C29 -100.4(7)
C26 Rh1 C30 C29 118.6(10)
N2 Rh1 C30 C29 165.9(7)
C27 Rh1 C30 C29 80.7(7)
C28 Rh1 C30 C29 38.8(7)
O1 Rh1 C30 C29 -2.8(14)
S1 Rh1 C30 C29 150.4(16)
N1 Rh1 C30 C35 17.6(12)
C26 Rh1 C30 C35 -123.4(14)
N2 Rh1 C30 C35 -76.1(13)
C27 Rh1 C30 C35 -161.3(13)
C29 Rh1 C30 C35 118.0(14)
C28 Rh1 C30 C35 156.8(13)
O1 Rh1 C30 C35 115.2(12)
S1 Rh1 C30 C35 -92(2)
